data_7134233
loop_
_publ_author_name
'Zhang, Kang'
'Feng, Luting'
'Jin, Yujie'
'Liu, Jiyong'
'Duttwyler, Simon'

_publ_section_title
;
 A \s,\p-Type Monocarborane Copper Acetylide for Regioselective
 1,4-Disubstitued 1,2,3-Triazoles
;
_journal_name_full 'Chemical Communications'
_journal_paper_doi 10.1039/D5CC00077G
_journal_year 2025
_chemical_formula_moiety 'C10 H18 B11 Cl N3, C8 H20 N'
_chemical_formula_sum 'C18 H38 B11 Cl N4'
_chemical_formula_weight 464.88
_space_group_crystal_system monoclinic
_space_group_IT_number 14
_space_group_name_Hall '-P 2ybc'
_space_group_name_H-M_alt 'P 1 21/c 1'
_atom_sites_solution_hydrogens geom
_atom_sites_solution_primary dual
_audit_creation_date 2024-11-19
_audit_creation_method
;
Olex2 1.5
(compiled 2022.04.07 svn.rca3783a0 for OlexSys, GUI svn.r6498)
;
_audit_update_record
;
2024-12-31 deposited with the CCDC.	2025-02-04 downloaded from the CCDC.
;
_cell_angle_alpha 90
_cell_angle_beta 90.3940(10)
_cell_angle_gamma 90
_cell_formula_units_Z 4
_cell_length_a 11.4412(4)
_cell_length_b 20.7434(8)
_cell_length_c 11.2483(4)
_cell_measurement_reflns_used 9985
_cell_measurement_temperature 170.00
_cell_measurement_theta_max 60.581
_cell_measurement_theta_min 3.708
_cell_volume 2669.49(17)
_computing_cell_refinement 'SAINT V8.40B (?, 2016)'
_computing_data_reduction 'SAINT V8.40B (?, 2016)'
_computing_molecular_graphics 'Olex2 1.5 (Dolomanov et al., 2009)'
_computing_publication_material 'Olex2 1.5 (Dolomanov et al., 2009)'
_computing_structure_refinement 'SHELXL 2019/2 (Sheldrick, 2015)'
_computing_structure_solution 'SHELXT 2018/2 (Sheldrick, 2018)'
_diffrn_ambient_environment N~2~
_diffrn_ambient_temperature 170.00
_diffrn_detector CPAD
_diffrn_detector_area_resol_mean 7.41
_diffrn_detector_type 'Bruker PHOTON III M28'
_diffrn_measured_fraction_theta_full 0.980
_diffrn_measured_fraction_theta_max 0.982
_diffrn_measurement_device 'three-circle diffractometer'
_diffrn_measurement_device_type 'ZJU Bruker D8 VENTURE Metaljet PHOTON III'
_diffrn_measurement_method '\w and \f scans'
_diffrn_measurement_specimen_support 'MiTeGen micromount'
_diffrn_radiation_monochromator 'mirror optics'
_diffrn_radiation_probe x-ray
_diffrn_radiation_type GaK\a
_diffrn_radiation_wavelength 1.34139
_diffrn_reflns_av_R_equivalents 0.0516
_diffrn_reflns_av_unetI/netI 0.0488
_diffrn_reflns_Laue_measured_fraction_full 0.980
_diffrn_reflns_Laue_measured_fraction_max 0.982
_diffrn_reflns_limit_h_max 14
_diffrn_reflns_limit_h_min -13
_diffrn_reflns_limit_k_max 26
_diffrn_reflns_limit_k_min -26
_diffrn_reflns_limit_l_max 14
_diffrn_reflns_limit_l_min -14
_diffrn_reflns_number 36093
_diffrn_reflns_point_group_measured_fraction_full 0.980
_diffrn_reflns_point_group_measured_fraction_max 0.982
_diffrn_reflns_theta_full 53.594
_diffrn_reflns_theta_max 60.653
_diffrn_reflns_theta_min 3.708
_diffrn_source 'liquid Metal X-ray source'
_diffrn_source_current 3.57
_diffrn_source_power 0.24954300000000001
_diffrn_source_type 'Bruker Excillum Metaljet D2+'
_diffrn_source_voltage 69.9
_exptl_absorpt_coefficient_mu 0.891
_exptl_absorpt_correction_T_max 0.7519
_exptl_absorpt_correction_T_min 0.6545
_exptl_absorpt_correction_type multi-scan
_exptl_absorpt_process_details
;
SADABS-2016/2 (Bruker,2016/2) was used for absorption correction.
wR2(int) was 0.0822 before and 0.0538 after correction.
The Ratio of minimum to maximum transmission is 0.8705.
The \l/2 correction factor is Not present.
;
_exptl_crystal_colour colourless
_exptl_crystal_colour_primary colourless
_exptl_crystal_density_diffrn 1.157
_exptl_crystal_description block
_exptl_crystal_F_000 984
_exptl_crystal_size_max 0.16
_exptl_crystal_size_mid 0.09
_exptl_crystal_size_min 0.07
_refine_diff_density_max 0.261
_refine_diff_density_min -0.590
_refine_diff_density_rms 0.054
_refine_ls_extinction_method none
_refine_ls_goodness_of_fit_ref 1.075
_refine_ls_hydrogen_treatment constr
_refine_ls_matrix_type full
_refine_ls_number_parameters 311
_refine_ls_number_reflns 6025
_refine_ls_number_restraints 0
_refine_ls_restrained_S_all 1.075
_refine_ls_R_factor_all 0.0489
_refine_ls_R_factor_gt 0.0449
_refine_ls_shift/su_max 0.001
_refine_ls_shift/su_mean 0.000
_refine_ls_structure_factor_coef Fsqd
_refine_ls_weighting_details 'w=1/[\s^2^(Fo^2^)+(0.0566P)^2^+0.8004P] where P=(Fo^2^+2Fc^2^)/3'
_refine_ls_weighting_scheme calc
_refine_ls_wR_factor_gt 0.1187
_refine_ls_wR_factor_ref 0.1217
_reflns_Friedel_coverage 0.000
_reflns_number_gt 5397
_reflns_number_total 6025
_reflns_threshold_expression 'I > 2\s(I)'
_cod_data_source_file d5cc00077g2.cif
_cod_data_source_block 241118_zk_4cl_bnn3
_cod_database_code 7134233
_shelx_shelxl_version_number 2019/2
_shelx_space_group_comment
;
The symmetry employed for this shelxl refinement is uniquely defined
by the following loop, which should always be used as a source of
symmetry information in preference to the above space-group names.
They are only intended as comments.
;
_shelx_estimated_absorpt_t_max 0.940
_shelx_estimated_absorpt_t_min 0.871
_olex2_refinement_description
;
1. Fixed Uiso
 At 1.2 times of:
  All B(H) groups, All C(H) groups, All C(H,H) groups
 At 1.5 times of:
  All C(H,H,H) groups
2.a Secondary CH2 refined with riding coordinates:
 C4(H4A,H4B), C11(H11A,H11B), C13(H13A,H13B), C15(H15A,H15B), C17(H17A,H17B)
2.b Aromatic/amide H refined with riding coordinates:
 C3(H3), C6(H6), C7(H7), C9(H9), C10(H10)
2.c Idealised Me refined as rotating group:
 C12(H12A,H12B,H12C), C14(H14B,H14A,H14C), C16(H16A,H16B,H16C), C18(H18A,H18B,
 H18C)
2.d Boron cage BH refined with riding coordinates:
 C1(H1), B2(H2), B3(H3A), B4(H4), B5(H5), B6(H6A), B7(H7A), B8(H8), B9(H9A),
 B10(H10A), B11(H11)
;
_olex2_diffrn_ambient_temperature_device 'Oxford Cryostream 800'
_olex2_submission_special_instructions 'No special instructions were received'

loop_
_space_group_symop_operation_xyz
'x, y, z'
'-x, y+1/2, -z+1/2'
'-x, -y, -z'
'x, -y-1/2, z-1/2'

loop_
_atom_site_label
_atom_site_type_symbol
_atom_site_fract_x
_atom_site_fract_y
_atom_site_fract_z
_atom_site_U_iso_or_equiv
_atom_site_adp_type
_atom_site_occupancy
_atom_site_site_symmetry_order
_atom_site_calc_flag
_atom_site_refinement_flags_posn
_atom_site_refinement_flags_adp
_atom_site_refinement_flags_occupancy
_atom_site_disorder_assembly
_atom_site_disorder_group
Cl1 Cl 0.05661(4) 0.85853(2) 0.75920(4) 0.05815(14) Uani 1 1 d . . . . .
N1 N 0.48642(8) 0.70313(5) 0.48883(8) 0.0224(2) Uani 1 1 d . . . . .
N2 N 0.47123(9) 0.63933(5) 0.47604(9) 0.0245(2) Uani 1 1 d . . . . .
N3 N 0.54541(8) 0.61099(5) 0.54938(9) 0.0239(2) Uani 1 1 d . . . . .
C1 C 0.90222(11) 0.61618(6) 0.90976(11) 0.0284(3) Uani 1 1 d . . . . .
H1 H 0.970205 0.607372 0.980018 0.034 Uiso 1 1 calc R U . . .
C2 C 0.60866(9) 0.65664(5) 0.61043(9) 0.0193(2) Uani 1 1 d . . . . .
C3 C 0.56991(10) 0.71542(6) 0.57062(10) 0.0247(2) Uani 1 1 d . . . . .
H3 H 0.596670 0.756611 0.595762 0.030 Uiso 1 1 calc R U . . .
C4 C 0.41192(10) 0.74853(6) 0.42334(11) 0.0283(3) Uani 1 1 d . . . . .
H4A H 0.372999 0.725796 0.356569 0.034 Uiso 1 1 calc R U . . .
H4B H 0.460826 0.783313 0.389663 0.034 Uiso 1 1 calc R U . . .
C5 C 0.32053(10) 0.77760(6) 0.50330(11) 0.0262(2) Uani 1 1 d . . . . .
C6 C 0.21218(11) 0.74863(6) 0.51646(12) 0.0323(3) Uani 1 1 d . . . . .
H6 H 0.193805 0.711197 0.471390 0.039 Uiso 1 1 calc R U . . .
C7 C 0.13008(11) 0.77344(7) 0.59445(13) 0.0357(3) Uani 1 1 d . . . . .
H7 H 0.056129 0.753237 0.603255 0.043 Uiso 1 1 calc R U . . .
C8 C 0.15781(11) 0.82787(7) 0.65882(13) 0.0358(3) Uani 1 1 d . . . . .
C9 C 0.26398(14) 0.85877(8) 0.64541(17) 0.0485(4) Uani 1 1 d . . . . .
H9 H 0.281345 0.896843 0.689029 0.058 Uiso 1 1 calc R U . . .
C10 C 0.34475(12) 0.83308(7) 0.56692(15) 0.0416(3) Uani 1 1 d . . . . .
H10 H 0.417891 0.853979 0.556795 0.050 Uiso 1 1 calc R U . . .
B1 B 0.70562(10) 0.64144(6) 0.70665(10) 0.0187(2) Uani 1 1 d . . . . .
B2 B 0.72088(11) 0.69297(6) 0.83281(11) 0.0216(2) Uani 1 1 d . . . . .
H2 H 0.662808 0.735812 0.845931 0.026 Uiso 1 1 calc R U . . .
B3 B 0.83138(11) 0.69203(6) 0.72150(11) 0.0222(2) Uani 1 1 d . . . . .
H3A H 0.846431 0.734128 0.661171 0.027 Uiso 1 1 calc R U . . .
B4 B 0.84746(11) 0.61086(6) 0.67085(11) 0.0227(2) Uani 1 1 d . . . . .
H4 H 0.873305 0.599401 0.577348 0.027 Uiso 1 1 calc R U . . .
B5 B 0.74600(11) 0.56185(6) 0.75047(11) 0.0216(2) Uani 1 1 d . . . . .
H5 H 0.704699 0.518185 0.709383 0.026 Uiso 1 1 calc R U . . .
B6 B 0.66827(11) 0.61267(6) 0.85146(11) 0.0216(2) Uani 1 1 d . . . . .
H6A H 0.575720 0.602405 0.877165 0.026 Uiso 1 1 calc R U . . .
B7 B 0.77023(12) 0.64546(7) 0.95390(11) 0.0261(3) Uani 1 1 d . . . . .
H7A H 0.746411 0.656651 1.048086 0.031 Uiso 1 1 calc R U . . .
B8 B 0.87014(12) 0.69433(7) 0.87424(12) 0.0272(3) Uani 1 1 d . . . . .
H8 H 0.911916 0.737673 0.915991 0.033 Uiso 1 1 calc R U . . .
B9 B 0.94794(11) 0.64385(7) 0.77490(13) 0.0272(3) Uani 1 1 d . . . . .
H9A H 1.041137 0.653990 0.751478 0.033 Uiso 1 1 calc R U . . .
B10 B 0.89580(11) 0.56368(7) 0.79248(12) 0.0259(3) Uani 1 1 d . . . . .
H10A H 0.954547 0.521014 0.780531 0.031 Uiso 1 1 calc R U . . .
B11 B 0.78586(12) 0.56473(6) 0.90351(11) 0.0248(3) Uani 1 1 d . . . . .
H11 H 0.772355 0.522741 0.964485 0.030 Uiso 1 1 calc R U . . .
N4 N 0.70784(8) 0.49965(4) 0.30252(8) 0.01801(19) Uani 1 1 d . . . . .
C11 C 0.57825(9) 0.51152(5) 0.28253(10) 0.0211(2) Uani 1 1 d . . . . .
H11A H 0.534741 0.472175 0.305129 0.025 Uiso 1 1 calc R U . . .
H11B H 0.552832 0.546743 0.335810 0.025 Uiso 1 1 calc R U . . .
C12 C 0.54589(11) 0.52915(7) 0.15575(11) 0.0311(3) Uani 1 1 d . . . . .
H12A H 0.571099 0.494734 0.102025 0.047 Uiso 1 1 calc R U . . .
H12B H 0.584666 0.569550 0.133987 0.047 Uiso 1 1 calc R U . . .
H12C H 0.461002 0.534574 0.149253 0.047 Uiso 1 1 calc R U . . .
C13 C 0.75033(10) 0.44286(5) 0.22969(10) 0.0224(2) Uani 1 1 d . . . . .
H13A H 0.736590 0.452475 0.144529 0.027 Uiso 1 1 calc R U . . .
H13B H 0.835767 0.438514 0.241718 0.027 Uiso 1 1 calc R U . . .
C14 C 0.69347(11) 0.37895(6) 0.25831(11) 0.0276(3) Uani 1 1 d . . . . .
H14B H 0.610012 0.381001 0.238475 0.041 Uiso 1 1 calc R U . . .
H14A H 0.703105 0.369704 0.343252 0.041 Uiso 1 1 calc R U . . .
H14C H 0.730448 0.344725 0.211738 0.041 Uiso 1 1 calc R U . . .
C15 C 0.72349(10) 0.48670(5) 0.43510(9) 0.0218(2) Uani 1 1 d . . . . .
H15A H 0.704338 0.526559 0.479289 0.026 Uiso 1 1 calc R U . . .
H15B H 0.666849 0.453160 0.459210 0.026 Uiso 1 1 calc R U . . .
C16 C 0.84507(12) 0.46500(7) 0.47134(11) 0.0334(3) Uani 1 1 d . . . . .
H16A H 0.861755 0.423044 0.435200 0.050 Uiso 1 1 calc R U . . .
H16B H 0.849560 0.461242 0.558102 0.050 Uiso 1 1 calc R U . . .
H16C H 0.902524 0.496693 0.444167 0.050 Uiso 1 1 calc R U . . .
C17 C 0.78013(10) 0.55741(5) 0.26403(10) 0.0231(2) Uani 1 1 d . . . . .
H17A H 0.862904 0.549005 0.285039 0.028 Uiso 1 1 calc R U . . .
H17B H 0.775136 0.560967 0.176370 0.028 Uiso 1 1 calc R U . . .
C18 C 0.74527(11) 0.62155(6) 0.31722(11) 0.0284(3) Uani 1 1 d . . . . .
H18A H 0.796568 0.655495 0.286761 0.043 Uiso 1 1 calc R U . . .
H18B H 0.752571 0.619428 0.403991 0.043 Uiso 1 1 calc R U . . .
H18C H 0.664099 0.631263 0.295356 0.043 Uiso 1 1 calc R U . . .

loop_
_atom_site_aniso_label
_atom_site_aniso_U_11
_atom_site_aniso_U_22
_atom_site_aniso_U_33
_atom_site_aniso_U_23
_atom_site_aniso_U_13
_atom_site_aniso_U_12
Cl1 0.0392(2) 0.0624(3) 0.0731(3) -0.0097(2) 0.01639(19) 0.01257(17)
N1 0.0209(4) 0.0227(5) 0.0237(4) 0.0038(4) -0.0020(4) 0.0007(4)
N2 0.0233(5) 0.0235(5) 0.0267(5) -0.0002(4) -0.0024(4) 0.0000(4)
N3 0.0225(5) 0.0226(5) 0.0266(5) 0.0000(4) -0.0023(4) 0.0002(4)
C1 0.0280(6) 0.0280(6) 0.0289(6) 0.0015(5) -0.0071(5) 0.0021(5)
C2 0.0171(5) 0.0206(5) 0.0203(5) 0.0008(4) 0.0030(4) -0.0007(4)
C3 0.0252(5) 0.0212(5) 0.0275(5) 0.0020(4) -0.0039(4) -0.0019(4)
C4 0.0259(6) 0.0310(6) 0.0280(6) 0.0090(5) -0.0035(4) 0.0046(5)
C5 0.0222(5) 0.0259(6) 0.0305(6) 0.0082(5) -0.0042(4) 0.0018(4)
C6 0.0258(6) 0.0308(7) 0.0402(7) 0.0020(5) -0.0056(5) -0.0038(5)
C7 0.0210(6) 0.0387(7) 0.0474(7) 0.0066(6) -0.0017(5) -0.0037(5)
C8 0.0256(6) 0.0364(7) 0.0456(7) 0.0029(6) 0.0023(5) 0.0067(5)
C9 0.0362(8) 0.0385(8) 0.0710(11) -0.0182(7) 0.0078(7) -0.0073(6)
C10 0.0270(6) 0.0358(7) 0.0622(9) -0.0088(7) 0.0063(6) -0.0088(5)
B1 0.0173(5) 0.0194(6) 0.0195(5) 0.0011(4) 0.0016(4) 0.0009(4)
B2 0.0230(6) 0.0204(6) 0.0216(5) -0.0005(4) 0.0010(4) 0.0009(5)
B3 0.0187(5) 0.0224(6) 0.0254(6) 0.0020(5) 0.0008(4) -0.0004(4)
B4 0.0203(6) 0.0238(6) 0.0240(6) 0.0009(5) 0.0031(4) 0.0021(5)
B5 0.0225(6) 0.0199(6) 0.0224(6) 0.0007(4) 0.0011(4) 0.0012(4)
B6 0.0223(6) 0.0219(6) 0.0208(5) 0.0018(4) 0.0035(4) 0.0012(5)
B7 0.0320(7) 0.0255(6) 0.0208(6) -0.0006(5) -0.0013(5) 0.0017(5)
B8 0.0273(6) 0.0253(6) 0.0289(6) 0.0007(5) -0.0058(5) -0.0005(5)
B9 0.0195(6) 0.0276(7) 0.0344(7) 0.0033(5) -0.0016(5) 0.0006(5)
B10 0.0231(6) 0.0242(6) 0.0303(6) 0.0013(5) -0.0007(5) 0.0049(5)
B11 0.0288(6) 0.0235(6) 0.0222(6) 0.0035(5) -0.0006(5) 0.0020(5)
N4 0.0162(4) 0.0188(4) 0.0190(4) -0.0001(3) 0.0003(3) -0.0002(3)
C11 0.0154(5) 0.0221(5) 0.0259(5) 0.0017(4) -0.0001(4) 0.0010(4)
C12 0.0252(6) 0.0362(7) 0.0318(6) 0.0079(5) -0.0075(5) -0.0002(5)
C13 0.0212(5) 0.0229(6) 0.0232(5) -0.0042(4) 0.0015(4) 0.0029(4)
C14 0.0275(6) 0.0219(6) 0.0334(6) -0.0075(5) -0.0012(5) -0.0010(4)
C15 0.0254(5) 0.0221(5) 0.0178(5) 0.0005(4) -0.0014(4) 0.0000(4)
C16 0.0321(6) 0.0380(7) 0.0300(6) -0.0042(5) -0.0113(5) 0.0074(5)
C17 0.0205(5) 0.0213(5) 0.0275(5) 0.0021(4) 0.0041(4) -0.0040(4)
C18 0.0329(6) 0.0207(6) 0.0317(6) -0.0004(5) 0.0044(5) -0.0056(5)

loop_
_atom_type_symbol
_atom_type_description
_atom_type_scat_dispersion_real
_atom_type_scat_dispersion_imag
_atom_type_scat_source
C C 0.0137 0.0067 'International Tables Vol C Tables 4.2.6.8 and 6.1.1.4'
H H 0.0000 0.0000 'International Tables Vol C Tables 4.2.6.8 and 6.1.1.4'
B B 0.0070 0.0029 'International Tables Vol C Tables 4.2.6.8 and 6.1.1.4'
Cl Cl 0.3281 0.5435 'International Tables Vol C Tables 4.2.6.8 and 6.1.1.4'
N N 0.0241 0.0134 'International Tables Vol C Tables 4.2.6.8 and 6.1.1.4'

loop_
_geom_angle_atom_site_label_1
_geom_angle_atom_site_label_2
_geom_angle_atom_site_label_3
_geom_angle
_geom_angle_site_symmetry_1
_geom_angle_site_symmetry_3
_geom_angle_publ_flag
N2 N1 C3 110.53(9) . . ?
N2 N1 C4 120.35(9) . . ?
C3 N1 C4 129.02(10) . . ?
N3 N2 N1 106.88(9) . . ?
N2 N3 C2 109.90(9) . . ?
B7 C1 H1 117.7 . . ?
B7 C1 B8 62.66(8) . . ?
B7 C1 B9 114.61(9) . . ?
B7 C1 B10 114.69(9) . . ?
B7 C1 B11 62.79(8) . . ?
B8 C1 H1 117.8 . . ?
B8 C1 B10 114.54(9) . . ?
B9 C1 H1 117.8 . . ?
B9 C1 B8 62.61(8) . . ?
B9 C1 B10 62.67(8) . . ?
B9 C1 B11 114.65(9) . . ?
B10 C1 H1 117.8 . . ?
B11 C1 H1 117.7 . . ?
B11 C1 B8 114.65(9) . . ?
B11 C1 B10 62.69(8) . . ?
N3 C2 B1 124.85(10) . . ?
C3 C2 N3 106.37(9) . . ?
C3 C2 B1 128.79(10) . . ?
N1 C3 C2 106.33(10) . . ?
N1 C3 H3 126.8 . . ?
C2 C3 H3 126.8 . . ?
N1 C4 H4A 109.4 . . ?
N1 C4 H4B 109.4 . . ?
N1 C4 C5 111.10(9) . . ?
H4A C4 H4B 108.0 . . ?
C5 C4 H4A 109.4 . . ?
C5 C4 H4B 109.4 . . ?
C6 C5 C4 120.93(12) . . ?
C10 C5 C4 120.25(11) . . ?
C10 C5 C6 118.81(12) . . ?
C5 C6 H6 119.5 . . ?
C5 C6 C7 121.06(13) . . ?
C7 C6 H6 119.5 . . ?
C6 C7 H7 120.6 . . ?
C8 C7 C6 118.80(12) . . ?
C8 C7 H7 120.6 . . ?
C7 C8 Cl1 119.21(11) . . ?
C7 C8 C9 121.47(13) . . ?
C9 C8 Cl1 119.32(12) . . ?
C8 C9 H9 120.6 . . ?
C8 C9 C10 118.71(14) . . ?
C10 C9 H9 120.6 . . ?
C5 C10 C9 121.11(13) . . ?
C5 C10 H10 119.4 . . ?
C9 C10 H10 119.4 . . ?
C2 B1 B2 119.39(9) . . ?
C2 B1 B3 120.59(9) . . ?
C2 B1 B4 123.44(9) . . ?
C2 B1 B5 123.70(9) . . ?
C2 B1 B6 121.36(9) . . ?
B2 B1 B3 59.98(7) . . ?
B2 B1 B4 107.89(9) . . ?
B2 B1 B6 59.90(7) . . ?
B3 B1 B4 59.93(7) . . ?
B3 B1 B6 107.93(8) . . ?
B5 B1 B2 108.12(8) . . ?
B5 B1 B3 108.11(8) . . ?
B5 B1 B4 60.05(7) . . ?
B5 B1 B6 60.16(7) . . ?
B6 B1 B4 108.00(8) . . ?
B1 B2 H2 121.7 . . ?
B1 B2 B3 60.11(7) . . ?
B3 B2 H2 121.6 . . ?
B6 B2 B1 60.19(7) . . ?
B6 B2 H2 121.6 . . ?
B6 B2 B3 108.26(9) . . ?
B7 B2 B1 107.90(9) . . ?
B7 B2 H2 121.8 . . ?
B7 B2 B3 108.05(9) . . ?
B7 B2 B6 59.73(7) . . ?
B8 B2 B1 107.96(9) . . ?
B8 B2 H2 121.7 . . ?
B8 B2 B3 59.83(7) . . ?
B8 B2 B6 108.06(9) . . ?
B8 B2 B7 60.23(8) . . ?
B1 B3 H3A 121.9 . . ?
B2 B3 B1 59.91(7) . . ?
B2 B3 H3A 121.9 . . ?
B2 B3 B4 107.98(9) . . ?
B4 B3 B1 60.12(7) . . ?
B4 B3 H3A 121.6 . . ?
B8 B3 B1 107.59(9) . . ?
B8 B3 B2 59.57(7) . . ?
B8 B3 H3A 121.9 . . ?
B8 B3 B4 107.98(9) . . ?
B9 B3 B1 107.73(9) . . ?
B9 B3 B2 107.70(9) . . ?
B9 B3 H3A 121.9 . . ?
B9 B3 B4 59.79(7) . . ?
B9 B3 B8 60.18(8) . . ?
B1 B4 H4 122.1 . . ?
B3 B4 B1 59.95(7) . . ?
B3 B4 H4 121.8 . . ?
B3 B4 B5 107.90(8) . . ?
B5 B4 B1 59.76(7) . . ?
B5 B4 H4 121.7 . . ?
B9 B4 B1 107.43(9) . . ?
B9 B4 B3 59.57(7) . . ?
B9 B4 H4 121.9 . . ?
B9 B4 B5 108.01(9) . . ?
B10 B4 B1 107.53(9) . . ?
B10 B4 B3 107.89(9) . . ?
B10 B4 H4 121.7 . . ?
B10 B4 B5 59.89(7) . . ?
B10 B4 B9 60.31(8) . . ?
B1 B5 B4 60.20(7) . . ?
B1 B5 H5 121.8 . . ?
B1 B5 B6 60.10(7) . . ?
B4 B5 H5 121.8 . . ?
B4 B5 B6 108.06(9) . . ?
B6 B5 H5 121.9 . . ?
B10 B5 B1 107.56(9) . . ?
B10 B5 B4 59.49(7) . . ?
B10 B5 H5 122.1 . . ?
B10 B5 B6 107.54(9) . . ?
B10 B5 B11 60.07(7) . . ?
B11 B5 B1 107.50(9) . . ?
B11 B5 B4 107.62(9) . . ?
B11 B5 H5 122.1 . . ?
B11 B5 B6 59.43(7) . . ?
B1 B6 B5 59.74(7) . . ?
B1 B6 H6A 122.0 . . ?
B2 B6 B1 59.91(7) . . ?
B2 B6 B5 107.80(8) . . ?
B2 B6 H6A 121.9 . . ?
B5 B6 H6A 121.8 . . ?
B7 B6 B1 107.70(9) . . ?
B7 B6 B2 59.75(7) . . ?
B7 B6 B5 108.14(9) . . ?
B7 B6 H6A 121.7 . . ?
B11 B6 B1 107.63(8) . . ?
B11 B6 B2 107.89(9) . . ?
B11 B6 B5 59.95(7) . . ?
B11 B6 H6A 121.7 . . ?
B11 B6 B7 60.29(7) . . ?
C1 B7 B2 104.64(9) . . ?
C1 B7 B6 104.75(9) . . ?
C1 B7 H7A 124.8 . . ?
C1 B7 B8 58.78(8) . . ?
C1 B7 B11 58.68(7) . . ?
B2 B7 H7A 122.3 . . ?
B2 B7 B8 59.80(7) . . ?
B2 B7 B11 108.14(9) . . ?
B6 B7 B2 60.51(7) . . ?
B6 B7 H7A 122.1 . . ?
B6 B7 B8 108.34(9) . . ?
B6 B7 B11 59.83(7) . . ?
B8 B7 H7A 121.4 . . ?
B8 B7 B11 108.09(9) . . ?
B11 B7 H7A 121.5 . . ?
C1 B8 B2 104.61(9) . . ?
C1 B8 B3 104.66(9) . . ?
C1 B8 B7 58.56(8) . . ?
C1 B8 H8 125.0 . . ?
C1 B8 B9 58.65(8) . . ?
B2 B8 B3 60.59(7) . . ?
B2 B8 B7 59.97(7) . . ?
B2 B8 H8 122.2 . . ?
B2 B8 B9 108.21(9) . . ?
B3 B8 B7 108.44(9) . . ?
B3 B8 H8 122.1 . . ?
B3 B8 B9 59.81(7) . . ?
B7 B8 H8 121.4 . . ?
B7 B8 B9 107.96(10) . . ?
B9 B8 H8 121.5 . . ?
C1 B9 B3 104.88(9) . . ?
C1 B9 B4 104.81(9) . . ?
C1 B9 B8 58.73(8) . . ?
C1 B9 H9A 124.8 . . ?
C1 B9 B10 58.79(8) . . ?
B3 B9 B4 60.64(7) . . ?
B3 B9 B8 60.01(7) . . ?
B3 B9 H9A 122.1 . . ?
B3 B9 B10 108.27(9) . . ?
B4 B9 B8 108.52(9) . . ?
B4 B9 H9A 122.1 . . ?
B4 B9 B10 59.72(7) . . ?
B8 B9 H9A 121.3 . . ?
B8 B9 B10 108.15(10) . . ?
B10 B9 H9A 121.5 . . ?
C1 B10 B4 104.82(9) . . ?
C1 B10 B5 104.77(9) . . ?
C1 B10 B9 58.54(8) . . ?
C1 B10 H10A 124.9 . . ?
C1 B10 B11 58.53(8) . . ?
B4 B10 B5 60.62(7) . . ?
B4 B10 B9 59.97(8) . . ?
B4 B10 H10A 122.0 . . ?
B4 B10 B11 108.52(9) . . ?
B5 B10 B9 108.33(9) . . ?
B5 B10 H10A 122.0 . . ?
B5 B10 B11 60.07(7) . . ?
B9 B10 H10A 121.6 . . ?
B9 B10 B11 107.82(9) . . ?
B11 B10 H10A 121.5 . . ?
C1 B11 B5 104.80(9) . . ?
C1 B11 B6 104.67(9) . . ?
C1 B11 B7 58.53(8) . . ?
C1 B11 B10 58.78(8) . . ?
C1 B11 H11 124.9 . . ?
B5 B11 H11 122.1 . . ?
B6 B11 B5 60.62(7) . . ?
B6 B11 B7 59.87(7) . . ?
B6 B11 B10 108.32(9) . . ?
B6 B11 H11 122.1 . . ?
B7 B11 B5 108.34(9) . . ?
B7 B11 B10 107.98(9) . . ?
B7 B11 H11 121.5 . . ?
B10 B11 B5 59.86(7) . . ?
B10 B11 H11 121.4 . . ?
C11 N4 C15 106.35(8) . . ?
C11 N4 C17 111.27(8) . . ?
C13 N4 C11 111.24(8) . . ?
C13 N4 C15 110.82(8) . . ?
C13 N4 C17 106.33(8) . . ?
C17 N4 C15 110.91(8) . . ?
N4 C11 H11A 108.7 . . ?
N4 C11 H11B 108.7 . . ?
H11A C11 H11B 107.6 . . ?
C12 C11 N4 114.23(9) . . ?
C12 C11 H11A 108.7 . . ?
C12 C11 H11B 108.7 . . ?
C11 C12 H12A 109.5 . . ?
C11 C12 H12B 109.5 . . ?
C11 C12 H12C 109.5 . . ?
H12A C12 H12B 109.5 . . ?
H12A C12 H12C 109.5 . . ?
H12B C12 H12C 109.5 . . ?
N4 C13 H13A 108.5 . . ?
N4 C13 H13B 108.5 . . ?
H13A C13 H13B 107.5 . . ?
C14 C13 N4 115.21(9) . . ?
C14 C13 H13A 108.5 . . ?
C14 C13 H13B 108.5 . . ?
C13 C14 H14B 109.5 . . ?
C13 C14 H14A 109.5 . . ?
C13 C14 H14C 109.5 . . ?
H14B C14 H14A 109.5 . . ?
H14B C14 H14C 109.5 . . ?
H14A C14 H14C 109.5 . . ?
N4 C15 H15A 108.6 . . ?
N4 C15 H15B 108.6 . . ?
H15A C15 H15B 107.6 . . ?
C16 C15 N4 114.64(9) . . ?
C16 C15 H15A 108.6 . . ?
C16 C15 H15B 108.6 . . ?
C15 C16 H16A 109.5 . . ?
C15 C16 H16B 109.5 . . ?
C15 C16 H16C 109.5 . . ?
H16A C16 H16B 109.5 . . ?
H16A C16 H16C 109.5 . . ?
H16B C16 H16C 109.5 . . ?
N4 C17 H17A 108.3 . . ?
N4 C17 H17B 108.3 . . ?
H17A C17 H17B 107.4 . . ?
C18 C17 N4 115.77(9) . . ?
C18 C17 H17A 108.3 . . ?
C18 C17 H17B 108.3 . . ?
C17 C18 H18A 109.5 . . ?
C17 C18 H18B 109.5 . . ?
C17 C18 H18C 109.5 . . ?
H18A C18 H18B 109.5 . . ?
H18A C18 H18C 109.5 . . ?
H18B C18 H18C 109.5 . . ?

loop_
_geom_bond_atom_site_label_1
_geom_bond_atom_site_label_2
_geom_bond_distance
_geom_bond_site_symmetry_2
_geom_bond_publ_flag
Cl1 C8 1.7430(14) . ?
N1 N2 1.3426(14) . ?
N1 C3 1.3460(14) . ?
N1 C4 1.4653(14) . ?
N2 N3 1.3179(14) . ?
N3 C2 1.3731(14) . ?
C1 H1 1.1200 . ?
C1 B7 1.7048(19) . ?
C1 B8 1.7088(18) . ?
C1 B9 1.7074(19) . ?
C1 B10 1.7118(18) . ?
C1 B11 1.7074(18) . ?
C2 C3 1.3716(16) . ?
C2 B1 1.5764(16) . ?
C3 H3 0.9500 . ?
C4 H4A 0.9900 . ?
C4 H4B 0.9900 . ?
C4 C5 1.5097(17) . ?
C5 C6 1.3865(17) . ?
C5 C10 1.3823(19) . ?
C6 H6 0.9500 . ?
C6 C7 1.389(2) . ?
C7 H7 0.9500 . ?
C7 C8 1.377(2) . ?
C8 C9 1.383(2) . ?
C9 H9 0.9500 . ?
C9 C10 1.389(2) . ?
C10 H10 0.9500 . ?
B1 B2 1.7843(17) . ?
B1 B3 1.7878(17) . ?
B1 B4 1.7908(17) . ?
B1 B5 1.7829(17) . ?
B1 B6 1.7894(17) . ?
B2 H2 1.1200 . ?
B2 B3 1.7855(18) . ?
B2 B6 1.7840(18) . ?
B2 B7 1.7704(18) . ?
B2 B8 1.7673(18) . ?
B3 H3A 1.1200 . ?
B3 B4 1.7874(18) . ?
B3 B8 1.7720(19) . ?
B3 B9 1.7684(18) . ?
B4 H4 1.1200 . ?
B4 B5 1.7881(18) . ?
B4 B9 1.7723(19) . ?
B4 B10 1.7678(18) . ?
B5 H5 1.1200 . ?
B5 B6 1.7906(17) . ?
B5 B10 1.7751(18) . ?
B5 B11 1.7787(18) . ?
B6 H6A 1.1200 . ?
B6 B7 1.7701(19) . ?
B6 B11 1.7693(18) . ?
B7 H7A 1.1200 . ?
B7 B8 1.775(2) . ?
B7 B11 1.7775(19) . ?
B8 H8 1.1200 . ?
B8 B9 1.775(2) . ?
B9 H9A 1.1200 . ?
B9 B10 1.778(2) . ?
B10 H10A 1.1200 . ?
B10 B11 1.7787(19) . ?
B11 H11 1.1200 . ?
N4 C11 1.5182(13) . ?
N4 C13 1.5168(14) . ?
N4 C15 1.5246(13) . ?
N4 C17 1.5205(13) . ?
C11 H11A 0.9900 . ?
C11 H11B 0.9900 . ?
C11 C12 1.5157(16) . ?
C12 H12A 0.9800 . ?
C12 H12B 0.9800 . ?
C12 H12C 0.9800 . ?
C13 H13A 0.9900 . ?
C13 H13B 0.9900 . ?
C13 C14 1.5124(16) . ?
C14 H14B 0.9800 . ?
C14 H14A 0.9800 . ?
C14 H14C 0.9800 . ?
C15 H15A 0.9900 . ?
C15 H15B 0.9900 . ?
C15 C16 1.5152(16) . ?
C16 H16A 0.9800 . ?
C16 H16B 0.9800 . ?
C16 H16C 0.9800 . ?
C17 H17A 0.9900 . ?
C17 H17B 0.9900 . ?
C17 C18 1.5135(16) . ?
C18 H18A 0.9800 . ?
C18 H18B 0.9800 . ?
C18 H18C 0.9800 . ?

loop_
_geom_torsion_atom_site_label_1
_geom_torsion_atom_site_label_2
_geom_torsion_atom_site_label_3
_geom_torsion_atom_site_label_4
_geom_torsion
_geom_torsion_site_symmetry_1
_geom_torsion_site_symmetry_2
_geom_torsion_site_symmetry_3
_geom_torsion_site_symmetry_4
_geom_torsion_publ_flag
Cl1 C8 C9 C10 178.70(13) . . . . ?
N1 N2 N3 C2 0.27(12) . . . . ?
N1 C4 C5 C6 -90.01(13) . . . . ?
N1 C4 C5 C10 88.54(15) . . . . ?
N2 N1 C3 C2 0.12(13) . . . . ?
N2 N1 C4 C5 103.36(12) . . . . ?
N2 N3 C2 C3 -0.20(12) . . . . ?
N2 N3 C2 B1 179.71(10) . . . . ?
N3 C2 C3 N1 0.05(12) . . . . ?
N3 C2 B1 B2 -144.06(10) . . . . ?
N3 C2 B1 B3 145.46(10) . . . . ?
N3 C2 B1 B4 73.34(14) . . . . ?
N3 C2 B1 B5 -0.47(16) . . . . ?
N3 C2 B1 B6 -73.38(14) . . . . ?
C1 B7 B8 B2 134.01(9) . . . . ?
C1 B7 B8 B3 96.25(10) . . . . ?
C1 B7 B8 B9 32.94(9) . . . . ?
C1 B7 B11 B5 -96.48(10) . . . . ?
C1 B7 B11 B6 -134.30(9) . . . . ?
C1 B7 B11 B10 -33.12(8) . . . . ?
C1 B8 B9 B3 134.21(9) . . . . ?
C1 B8 B9 B4 96.43(10) . . . . ?
C1 B8 B9 B10 33.16(9) . . . . ?
C1 B9 B10 B4 134.42(9) . . . . ?
C1 B9 B10 B5 96.45(10) . . . . ?
C1 B9 B10 B11 32.91(8) . . . . ?
C1 B10 B11 B5 134.22(9) . . . . ?
C1 B10 B11 B6 96.39(10) . . . . ?
C1 B10 B11 B7 33.03(8) . . . . ?
C2 B1 B2 B3 -110.43(11) . . . . ?
C2 B1 B2 B6 111.33(11) . . . . ?
C2 B1 B2 B7 148.63(10) . . . . ?
C2 B1 B2 B8 -147.72(10) . . . . ?
C2 B1 B3 B2 108.47(11) . . . . ?
C2 B1 B3 B4 -113.42(11) . . . . ?
C2 B1 B3 B8 145.55(10) . . . . ?
C2 B1 B3 B9 -150.95(10) . . . . ?
C2 B1 B4 B3 108.80(11) . . . . ?
C2 B1 B4 B5 -112.76(11) . . . . ?
C2 B1 B4 B9 146.16(10) . . . . ?
C2 B1 B4 B10 -150.28(10) . . . . ?
C2 B1 B5 B4 112.34(11) . . . . ?
C2 B1 B5 B6 -109.79(11) . . . . ?
C2 B1 B5 B10 149.69(10) . . . . ?
C2 B1 B5 B11 -146.99(10) . . . . ?
C2 B1 B6 B2 -108.12(11) . . . . ?
C2 B1 B6 B5 113.55(11) . . . . ?
C2 B1 B6 B7 -145.37(10) . . . . ?
C2 B1 B6 B11 151.02(10) . . . . ?
C3 N1 N2 N3 -0.24(12) . . . . ?
C3 N1 C4 C5 -72.47(15) . . . . ?
C3 C2 B1 B2 35.83(16) . . . . ?
C3 C2 B1 B3 -34.66(16) . . . . ?
C3 C2 B1 B4 -106.77(14) . . . . ?
C3 C2 B1 B5 179.42(11) . . . . ?
C3 C2 B1 B6 106.51(13) . . . . ?
C4 N1 N2 N3 -176.79(9) . . . . ?
C4 N1 C3 C2 176.28(10) . . . . ?
C4 C5 C6 C7 176.74(11) . . . . ?
C4 C5 C10 C9 -176.78(14) . . . . ?
C5 C6 C7 C8 0.3(2) . . . . ?
C6 C5 C10 C9 1.8(2) . . . . ?
C6 C7 C8 Cl1 -178.72(10) . . . . ?
C6 C7 C8 C9 1.4(2) . . . . ?
C7 C8 C9 C10 -1.4(3) . . . . ?
C8 C9 C10 C5 -0.2(3) . . . . ?
C10 C5 C6 C7 -1.8(2) . . . . ?
B1 C2 C3 N1 -179.86(10) . . . . ?
B1 B2 B3 B4 -37.49(8) . . . . ?
B1 B2 B3 B8 -138.20(9) . . . . ?
B1 B2 B3 B9 -100.64(10) . . . . ?
B1 B2 B6 B5 37.09(8) . . . . ?
B1 B2 B6 B7 138.12(9) . . . . ?
B1 B2 B6 B11 100.41(9) . . . . ?
B1 B2 B7 C1 61.39(11) . . . . ?
B1 B2 B7 B6 -37.50(8) . . . . ?
B1 B2 B7 B8 100.86(10) . . . . ?
B1 B2 B7 B11 0.07(12) . . . . ?
B1 B2 B8 C1 -61.42(11) . . . . ?
B1 B2 B8 B3 37.40(8) . . . . ?
B1 B2 B8 B7 -100.77(10) . . . . ?
B1 B2 B8 B9 -0.12(12) . . . . ?
B1 B3 B4 B5 -37.04(8) . . . . ?
B1 B3 B4 B9 -137.82(9) . . . . ?
B1 B3 B4 B10 -100.31(9) . . . . ?
B1 B3 B8 C1 61.50(11) . . . . ?
B1 B3 B8 B2 -37.23(8) . . . . ?
B1 B3 B8 B7 0.26(12) . . . . ?
B1 B3 B8 B9 100.75(10) . . . . ?
B1 B3 B9 C1 -61.18(11) . . . . ?
B1 B3 B9 B4 37.68(8) . . . . ?
B1 B3 B9 B8 -100.52(10) . . . . ?
B1 B3 B9 B10 0.33(12) . . . . ?
B1 B4 B5 B6 -37.71(8) . . . . ?
B1 B4 B5 B10 -137.83(9) . . . . ?
B1 B4 B5 B11 -100.47(9) . . . . ?
B1 B4 B9 C1 61.45(11) . . . . ?
B1 B4 B9 B3 -37.53(8) . . . . ?
B1 B4 B9 B8 -0.02(12) . . . . ?
B1 B4 B9 B10 100.63(9) . . . . ?
B1 B4 B10 C1 -61.39(11) . . . . ?
B1 B4 B10 B5 37.46(8) . . . . ?
B1 B4 B10 B9 -100.45(10) . . . . ?
B1 B4 B10 B11 -0.13(12) . . . . ?
B1 B5 B6 B2 -37.17(8) . . . . ?
B1 B5 B6 B7 -100.32(9) . . . . ?
B1 B5 B6 B11 -137.95(9) . . . . ?
B1 B5 B10 C1 61.26(11) . . . . ?
B1 B5 B10 B4 -37.66(8) . . . . ?
B1 B5 B10 B9 0.03(12) . . . . ?
B1 B5 B10 B11 100.47(9) . . . . ?
B1 B5 B11 C1 -61.23(11) . . . . ?
B1 B5 B11 B6 37.50(8) . . . . ?
B1 B5 B11 B7 0.01(12) . . . . ?
B1 B5 B11 B10 -100.57(9) . . . . ?
B1 B6 B7 C1 -61.38(11) . . . . ?
B1 B6 B7 B2 37.32(8) . . . . ?
B1 B6 B7 B8 0.10(12) . . . . ?
B1 B6 B7 B11 -100.60(9) . . . . ?
B1 B6 B11 C1 61.59(11) . . . . ?
B1 B6 B11 B5 -37.37(8) . . . . ?
B1 B6 B11 B7 100.71(10) . . . . ?
B1 B6 B11 B10 0.13(12) . . . . ?
B2 B1 B3 B4 138.11(9) . . . . ?
B2 B1 B3 B8 37.08(8) . . . . ?
B2 B1 B3 B9 100.58(10) . . . . ?
B2 B1 B4 B3 -37.41(8) . . . . ?
B2 B1 B4 B5 101.02(9) . . . . ?
B2 B1 B4 B9 -0.05(11) . . . . ?
B2 B1 B4 B10 63.51(11) . . . . ?
B2 B1 B5 B4 -100.63(9) . . . . ?
B2 B1 B5 B6 37.24(8) . . . . ?
B2 B1 B5 B10 -63.29(10) . . . . ?
B2 B1 B5 B11 0.04(11) . . . . ?
B2 B1 B6 B5 -138.33(9) . . . . ?
B2 B1 B6 B7 -37.25(8) . . . . ?
B2 B1 B6 B11 -100.86(10) . . . . ?
B2 B3 B4 B1 37.40(8) . . . . ?
B2 B3 B4 B5 0.37(11) . . . . ?
B2 B3 B4 B9 -100.42(10) . . . . ?
B2 B3 B4 B10 -62.91(11) . . . . ?
B2 B3 B8 C1 98.73(10) . . . . ?
B2 B3 B8 B7 37.49(9) . . . . ?
B2 B3 B8 B9 137.98(10) . . . . ?
B2 B3 B9 C1 2.05(12) . . . . ?
B2 B3 B9 B4 100.91(9) . . . . ?
B2 B3 B9 B8 -37.29(9) . . . . ?
B2 B3 B9 B10 63.56(12) . . . . ?
B2 B6 B7 C1 -98.71(10) . . . . ?
B2 B6 B7 B8 -37.22(9) . . . . ?
B2 B6 B7 B11 -137.92(9) . . . . ?
B2 B6 B11 C1 -1.66(11) . . . . ?
B2 B6 B11 B5 -100.62(9) . . . . ?
B2 B6 B11 B7 37.47(8) . . . . ?
B2 B6 B11 B10 -63.12(11) . . . . ?
B2 B7 B8 C1 -134.01(9) . . . . ?
B2 B7 B8 B3 -37.76(9) . . . . ?
B2 B7 B8 B9 -101.07(10) . . . . ?
B2 B7 B11 C1 96.43(10) . . . . ?
B2 B7 B11 B5 -0.04(12) . . . . ?
B2 B7 B11 B6 -37.87(9) . . . . ?
B2 B7 B11 B10 63.31(11) . . . . ?
B2 B8 B9 C1 -96.34(10) . . . . ?
B2 B8 B9 B3 37.87(9) . . . . ?
B2 B8 B9 B4 0.09(12) . . . . ?
B2 B8 B9 B10 -63.18(11) . . . . ?
B3 B1 B2 B6 -138.24(9) . . . . ?
B3 B1 B2 B7 -100.94(10) . . . . ?
B3 B1 B2 B8 -37.28(8) . . . . ?
B3 B1 B4 B5 138.43(9) . . . . ?
B3 B1 B4 B9 37.36(8) . . . . ?
B3 B1 B4 B10 100.92(10) . . . . ?
B3 B1 B5 B4 -37.17(8) . . . . ?
B3 B1 B5 B6 100.70(9) . . . . ?
B3 B1 B5 B10 0.18(11) . . . . ?
B3 B1 B5 B11 63.50(10) . . . . ?
B3 B1 B6 B2 37.31(8) . . . . ?
B3 B1 B6 B5 -101.02(9) . . . . ?
B3 B1 B6 B7 0.06(11) . . . . ?
B3 B1 B6 B11 -63.55(11) . . . . ?
B3 B2 B6 B1 -37.45(8) . . . . ?
B3 B2 B6 B5 -0.36(11) . . . . ?
B3 B2 B6 B7 100.67(10) . . . . ?
B3 B2 B6 B11 62.96(11) . . . . ?
B3 B2 B7 C1 -2.15(12) . . . . ?
B3 B2 B7 B6 -101.04(9) . . . . ?
B3 B2 B7 B8 37.33(9) . . . . ?
B3 B2 B7 B11 -63.47(11) . . . . ?
B3 B2 B8 C1 -98.82(10) . . . . ?
B3 B2 B8 B7 -138.18(10) . . . . ?
B3 B2 B8 B9 -37.52(9) . . . . ?
B3 B4 B5 B1 37.12(8) . . . . ?
B3 B4 B5 B6 -0.59(11) . . . . ?
B3 B4 B5 B10 -100.71(10) . . . . ?
B3 B4 B5 B11 -63.35(11) . . . . ?
B3 B4 B9 C1 98.98(10) . . . . ?
B3 B4 B9 B8 37.51(9) . . . . ?
B3 B4 B9 B10 138.16(9) . . . . ?
B3 B4 B10 C1 1.88(11) . . . . ?
B3 B4 B10 B5 100.72(9) . . . . ?
B3 B4 B10 B9 -37.19(9) . . . . ?
B3 B4 B10 B11 63.14(11) . . . . ?
B3 B8 B9 C1 -134.21(9) . . . . ?
B3 B8 B9 B4 -37.78(9) . . . . ?
B3 B8 B9 B10 -101.05(10) . . . . ?
B3 B9 B10 C1 -96.67(10) . . . . ?
B3 B9 B10 B4 37.75(9) . . . . ?
B3 B9 B10 B5 -0.23(12) . . . . ?
B3 B9 B10 B11 -63.76(12) . . . . ?
B4 B1 B2 B3 37.39(8) . . . . ?
B4 B1 B2 B6 -100.85(9) . . . . ?
B4 B1 B2 B7 -63.55(11) . . . . ?
B4 B1 B2 B8 0.10(11) . . . . ?
B4 B1 B3 B2 -138.11(9) . . . . ?
B4 B1 B3 B8 -101.03(9) . . . . ?
B4 B1 B3 B9 -37.53(8) . . . . ?
B4 B1 B5 B6 137.87(9) . . . . ?
B4 B1 B5 B10 37.34(8) . . . . ?
B4 B1 B5 B11 100.66(9) . . . . ?
B4 B1 B6 B2 100.66(9) . . . . ?
B4 B1 B6 B5 -37.67(8) . . . . ?
B4 B1 B6 B7 63.41(11) . . . . ?
B4 B1 B6 B11 -0.20(12) . . . . ?
B4 B3 B8 C1 -1.98(12) . . . . ?
B4 B3 B8 B2 -100.70(9) . . . . ?
B4 B3 B8 B7 -63.22(11) . . . . ?
B4 B3 B8 B9 37.27(9) . . . . ?
B4 B3 B9 C1 -98.86(10) . . . . ?
B4 B3 B9 B8 -138.20(10) . . . . ?
B4 B3 B9 B10 -37.35(9) . . . . ?
B4 B5 B6 B1 37.75(8) . . . . ?
B4 B5 B6 B2 0.59(11) . . . . ?
B4 B5 B6 B7 -62.57(11) . . . . ?
B4 B5 B6 B11 -100.20(10) . . . . ?
B4 B5 B10 C1 98.92(10) . . . . ?
B4 B5 B10 B9 37.69(9) . . . . ?
B4 B5 B10 B11 138.13(9) . . . . ?
B4 B5 B11 C1 2.24(11) . . . . ?
B4 B5 B11 B6 100.97(9) . . . . ?
B4 B5 B11 B7 63.47(11) . . . . ?
B4 B5 B11 B10 -37.10(8) . . . . ?
B4 B9 B10 C1 -134.42(9) . . . . ?
B4 B9 B10 B5 -37.98(8) . . . . ?
B4 B9 B10 B11 -101.51(10) . . . . ?
B4 B10 B11 C1 -96.39(10) . . . . ?
B4 B10 B11 B5 37.83(9) . . . . ?
B4 B10 B11 B6 0.00(12) . . . . ?
B4 B10 B11 B7 -63.36(11) . . . . ?
B5 B1 B2 B3 100.88(9) . . . . ?
B5 B1 B2 B6 -37.36(8) . . . . ?
B5 B1 B2 B7 -0.06(11) . . . . ?
B5 B1 B2 B8 63.59(11) . . . . ?
B5 B1 B3 B2 -100.89(9) . . . . ?
B5 B1 B3 B4 37.22(8) . . . . ?
B5 B1 B3 B8 -63.81(11) . . . . ?
B5 B1 B3 B9 -0.32(11) . . . . ?
B5 B1 B4 B3 -138.43(9) . . . . ?
B5 B1 B4 B9 -101.07(10) . . . . ?
B5 B1 B4 B10 -37.52(8) . . . . ?
B5 B1 B6 B2 138.33(9) . . . . ?
B5 B1 B6 B7 101.08(10) . . . . ?
B5 B1 B6 B11 37.47(8) . . . . ?
B5 B4 B9 C1 -1.61(12) . . . . ?
B5 B4 B9 B3 -100.59(9) . . . . ?
B5 B4 B9 B8 -63.08(11) . . . . ?
B5 B4 B9 B10 37.57(8) . . . . ?
B5 B4 B10 C1 -98.85(10) . . . . ?
B5 B4 B10 B9 -137.91(9) . . . . ?
B5 B4 B10 B11 -37.59(9) . . . . ?
B5 B6 B7 C1 1.74(11) . . . . ?
B5 B6 B7 B2 100.44(9) . . . . ?
B5 B6 B7 B8 63.22(11) . . . . ?
B5 B6 B7 B11 -37.48(8) . . . . ?
B5 B6 B11 C1 98.96(9) . . . . ?
B5 B6 B11 B7 138.09(9) . . . . ?
B5 B6 B11 B10 37.50(9) . . . . ?
B5 B10 B11 C1 -134.22(9) . . . . ?
B5 B10 B11 B6 -37.83(9) . . . . ?
B5 B10 B11 B7 -101.19(10) . . . . ?
B6 B1 B2 B3 138.24(9) . . . . ?
B6 B1 B2 B7 37.30(8) . . . . ?
B6 B1 B2 B8 100.95(9) . . . . ?
B6 B1 B3 B2 -37.27(8) . . . . ?
B6 B1 B3 B4 100.84(9) . . . . ?
B6 B1 B3 B8 -0.20(11) . . . . ?
B6 B1 B3 B9 63.30(11) . . . . ?
B6 B1 B4 B3 -100.71(9) . . . . ?
B6 B1 B4 B5 37.72(8) . . . . ?
B6 B1 B4 B9 -63.35(11) . . . . ?
B6 B1 B4 B10 0.21(12) . . . . ?
B6 B1 B5 B4 -137.87(9) . . . . ?
B6 B1 B5 B10 -100.53(9) . . . . ?
B6 B1 B5 B11 -37.20(8) . . . . ?
B6 B2 B3 B1 37.49(8) . . . . ?
B6 B2 B3 B4 0.00(11) . . . . ?
B6 B2 B3 B8 -100.71(10) . . . . ?
B6 B2 B3 B9 -63.15(11) . . . . ?
B6 B2 B7 C1 98.89(9) . . . . ?
B6 B2 B7 B8 138.36(9) . . . . ?
B6 B2 B7 B11 37.57(9) . . . . ?
B6 B2 B8 C1 2.23(11) . . . . ?
B6 B2 B8 B3 101.05(9) . . . . ?
B6 B2 B8 B7 -37.13(8) . . . . ?
B6 B2 B8 B9 63.53(11) . . . . ?
B6 B5 B10 C1 -2.10(11) . . . . ?
B6 B5 B10 B4 -101.02(9) . . . . ?
B6 B5 B10 B9 -63.33(11) . . . . ?
B6 B5 B10 B11 37.11(8) . . . . ?
B6 B5 B11 C1 -98.73(10) . . . . ?
B6 B5 B11 B7 -37.50(9) . . . . ?
B6 B5 B11 B10 -138.07(9) . . . . ?
B6 B7 B8 C1 -96.47(10) . . . . ?
B6 B7 B8 B2 37.54(9) . . . . ?
B6 B7 B8 B3 -0.22(12) . . . . ?
B6 B7 B8 B9 -63.53(11) . . . . ?
B6 B7 B11 C1 134.30(9) . . . . ?
B6 B7 B11 B5 37.82(8) . . . . ?
B6 B7 B11 B10 101.17(9) . . . . ?
B7 C1 B8 B2 -40.05(8) . . . . ?
B7 C1 B8 B3 -102.90(10) . . . . ?
B7 C1 B8 B9 -142.72(10) . . . . ?
B7 C1 B9 B3 -3.68(13) . . . . ?
B7 C1 B9 B4 -66.65(12) . . . . ?
B7 C1 B9 B8 36.28(10) . . . . ?
B7 C1 B9 B10 -106.29(11) . . . . ?
B7 C1 B10 B4 66.40(12) . . . . ?
B7 C1 B10 B5 3.46(13) . . . . ?
B7 C1 B10 B9 106.16(11) . . . . ?
B7 C1 B10 B11 -36.51(9) . . . . ?
B7 C1 B11 B5 102.69(9) . . . . ?
B7 C1 B11 B6 39.79(8) . . . . ?
B7 C1 B11 B10 142.57(9) . . . . ?
B7 B2 B3 B1 100.70(9) . . . . ?
B7 B2 B3 B4 63.21(11) . . . . ?
B7 B2 B3 B8 -37.50(9) . . . . ?
B7 B2 B3 B9 0.06(12) . . . . ?
B7 B2 B6 B1 -138.12(9) . . . . ?
B7 B2 B6 B5 -101.03(10) . . . . ?
B7 B2 B6 B11 -37.71(9) . . . . ?
B7 B2 B8 C1 39.35(8) . . . . ?
B7 B2 B8 B3 138.18(10) . . . . ?
B7 B2 B8 B9 100.65(10) . . . . ?
B7 B6 B11 C1 -39.13(8) . . . . ?
B7 B6 B11 B5 -138.09(9) . . . . ?
B7 B6 B11 B10 -100.59(10) . . . . ?
B7 B8 B9 C1 -32.90(9) . . . . ?
B7 B8 B9 B3 101.31(10) . . . . ?
B7 B8 B9 B4 63.53(11) . . . . ?
B7 B8 B9 B10 0.26(12) . . . . ?
B8 C1 B7 B2 39.97(9) . . . . ?
B8 C1 B7 B6 102.76(9) . . . . ?
B8 C1 B7 B11 142.55(9) . . . . ?
B8 C1 B9 B3 -39.96(9) . . . . ?
B8 C1 B9 B4 -102.93(10) . . . . ?
B8 C1 B9 B10 -142.57(9) . . . . ?
B8 C1 B10 B4 -3.38(13) . . . . ?
B8 C1 B10 B5 -66.31(12) . . . . ?
B8 C1 B10 B9 36.39(9) . . . . ?
B8 C1 B10 B11 -106.28(11) . . . . ?
B8 C1 B11 B5 66.22(12) . . . . ?
B8 C1 B11 B6 3.32(13) . . . . ?
B8 C1 B11 B7 -36.47(9) . . . . ?
B8 C1 B11 B10 106.10(11) . . . . ?
B8 B2 B3 B1 138.20(9) . . . . ?
B8 B2 B3 B4 100.71(10) . . . . ?
B8 B2 B3 B9 37.56(9) . . . . ?
B8 B2 B6 B1 -100.77(9) . . . . ?
B8 B2 B6 B5 -63.68(11) . . . . ?
B8 B2 B6 B7 37.35(9) . . . . ?
B8 B2 B6 B11 -0.36(11) . . . . ?
B8 B2 B7 C1 -39.47(9) . . . . ?
B8 B2 B7 B6 -138.36(9) . . . . ?
B8 B2 B7 B11 -100.80(10) . . . . ?
B8 B3 B4 B1 100.37(9) . . . . ?
B8 B3 B4 B5 63.33(11) . . . . ?
B8 B3 B4 B9 -37.45(9) . . . . ?
B8 B3 B4 B10 0.06(12) . . . . ?
B8 B3 B9 C1 39.34(9) . . . . ?
B8 B3 B9 B4 138.20(10) . . . . ?
B8 B3 B9 B10 100.85(10) . . . . ?
B8 B7 B11 C1 33.17(8) . . . . ?
B8 B7 B11 B5 -63.31(11) . . . . ?
B8 B7 B11 B6 -101.13(10) . . . . ?
B8 B7 B11 B10 0.04(12) . . . . ?
B8 B9 B10 C1 -33.14(9) . . . . ?
B8 B9 B10 B4 101.28(10) . . . . ?
B8 B9 B10 B5 63.30(11) . . . . ?
B8 B9 B10 B11 -0.23(12) . . . . ?
B9 C1 B7 B2 3.71(13) . . . . ?
B9 C1 B7 B6 66.50(12) . . . . ?
B9 C1 B7 B8 -36.26(10) . . . . ?
B9 C1 B7 B11 106.28(11) . . . . ?
B9 C1 B8 B2 102.67(10) . . . . ?
B9 C1 B8 B3 39.82(9) . . . . ?
B9 C1 B8 B7 142.72(10) . . . . ?
B9 C1 B10 B4 -39.76(8) . . . . ?
B9 C1 B10 B5 -102.70(9) . . . . ?
B9 C1 B10 B11 -142.67(9) . . . . ?
B9 C1 B11 B5 -3.52(13) . . . . ?
B9 C1 B11 B6 -66.43(12) . . . . ?
B9 C1 B11 B7 -106.21(11) . . . . ?
B9 C1 B11 B10 36.36(9) . . . . ?
B9 B3 B4 B1 137.82(9) . . . . ?
B9 B3 B4 B5 100.78(10) . . . . ?
B9 B3 B4 B10 37.51(9) . . . . ?
B9 B3 B8 C1 -39.25(9) . . . . ?
B9 B3 B8 B2 -137.98(10) . . . . ?
B9 B3 B8 B7 -100.49(10) . . . . ?
B9 B4 B5 B1 100.08(9) . . . . ?
B9 B4 B5 B6 62.37(11) . . . . ?
B9 B4 B5 B10 -37.75(9) . . . . ?
B9 B4 B5 B11 -0.39(12) . . . . ?
B9 B4 B10 C1 39.06(9) . . . . ?
B9 B4 B10 B5 137.91(9) . . . . ?
B9 B4 B10 B11 100.32(10) . . . . ?
B9 B10 B11 C1 -32.91(8) . . . . ?
B9 B10 B11 B5 101.30(10) . . . . ?
B9 B10 B11 B6 63.47(11) . . . . ?
B9 B10 B11 B7 0.12(12) . . . . ?
B10 C1 B7 B2 -66.10(12) . . . . ?
B10 C1 B7 B6 -3.31(13) . . . . ?
B10 C1 B7 B8 -106.07(11) . . . . ?
B10 C1 B7 B11 36.47(9) . . . . ?
B10 C1 B8 B2 66.26(12) . . . . ?
B10 C1 B8 B3 3.41(13) . . . . ?
B10 C1 B8 B7 106.31(11) . . . . ?
B10 C1 B8 B9 -36.41(10) . . . . ?
B10 C1 B9 B3 102.61(10) . . . . ?
B10 C1 B9 B4 39.64(8) . . . . ?
B10 C1 B9 B8 142.57(9) . . . . ?
B10 C1 B11 B5 -39.87(8) . . . . ?
B10 C1 B11 B6 -102.78(9) . . . . ?
B10 C1 B11 B7 -142.57(9) . . . . ?
B10 B4 B5 B1 137.83(9) . . . . ?
B10 B4 B5 B6 100.12(10) . . . . ?
B10 B4 B5 B11 37.36(9) . . . . ?
B10 B4 B9 C1 -39.18(8) . . . . ?
B10 B4 B9 B3 -138.16(9) . . . . ?
B10 B4 B9 B8 -100.65(10) . . . . ?
B10 B5 B6 B1 100.56(9) . . . . ?
B10 B5 B6 B2 63.39(11) . . . . ?
B10 B5 B6 B7 0.23(11) . . . . ?
B10 B5 B6 B11 -37.39(9) . . . . ?
B10 B5 B11 C1 39.34(8) . . . . ?
B10 B5 B11 B6 138.07(9) . . . . ?
B10 B5 B11 B7 100.58(10) . . . . ?
B11 C1 B7 B2 -102.57(9) . . . . ?
B11 C1 B7 B6 -39.78(8) . . . . ?
B11 C1 B7 B8 -142.55(9) . . . . ?
B11 C1 B8 B2 -3.53(13) . . . . ?
B11 C1 B8 B3 -66.39(12) . . . . ?
B11 C1 B8 B7 36.52(9) . . . . ?
B11 C1 B8 B9 -106.21(11) . . . . ?
B11 C1 B9 B3 66.24(12) . . . . ?
B11 C1 B9 B4 3.28(13) . . . . ?
B11 C1 B9 B8 106.21(11) . . . . ?
B11 C1 B9 B10 -36.36(9) . . . . ?
B11 C1 B10 B4 102.90(9) . . . . ?
B11 C1 B10 B5 39.97(8) . . . . ?
B11 C1 B10 B9 142.67(9) . . . . ?
B11 B5 B6 B1 137.95(9) . . . . ?
B11 B5 B6 B2 100.79(10) . . . . ?
B11 B5 B6 B7 37.63(9) . . . . ?
B11 B5 B10 C1 -39.21(8) . . . . ?
B11 B5 B10 B4 -138.13(9) . . . . ?
B11 B5 B10 B9 -100.45(10) . . . . ?
B11 B6 B7 C1 39.22(8) . . . . ?
B11 B6 B7 B2 137.92(9) . . . . ?
B11 B6 B7 B8 100.70(10) . . . . ?
B11 B7 B8 C1 -33.13(8) . . . . ?
B11 B7 B8 B2 100.88(10) . . . . ?
B11 B7 B8 B3 63.12(11) . . . . ?
B11 B7 B8 B9 -0.19(12) . . . . ?
C11 N4 C13 C14 -61.55(12) . . . . ?
C11 N4 C15 C16 172.37(10) . . . . ?
C11 N4 C17 C18 53.32(12) . . . . ?
C13 N4 C11 C12 -62.52(12) . . . . ?
C13 N4 C15 C16 51.34(12) . . . . ?
C13 N4 C17 C18 174.58(9) . . . . ?
C15 N4 C11 C12 176.72(9) . . . . ?
C15 N4 C13 C14 56.54(12) . . . . ?
C15 N4 C17 C18 -64.85(12) . . . . ?
C17 N4 C11 C12 55.84(12) . . . . ?
C17 N4 C13 C14 177.16(9) . . . . ?
C17 N4 C15 C16 -66.52(12) . . . . ?
